data_7064299
loop_
_publ_author_name
'Princ\'ik, D\'avid'
'Zele\<n\'ak, Vladim\'ir'
'Gyepes, R\'obert'
'\<Ci\<zm\'ar, Erik'
'Zele\<n\'akov\'a, Adri\'ana'
'Zelenkov\'a, Gabriela'
'Ele\<cko, J\'an'

_publ_section_title
;
 Structure, spectral, thermal, and magnetic properties, and hydrolytic
 stability of three novel fluorinated MOFs based on Ho(iii), Dy(iii), and
 Yb(iii) ions
;
_journal_issue 12
_journal_name_full 'New Journal of Chemistry'
_journal_page_first 5334
_journal_page_last 5352
_journal_paper_doi 10.1039/D5NJ04235F
_journal_volume 50
_journal_year 2026
_chemical_formula_moiety 'C36 H18 F12 O12 Yb2, C4 H9 N O, C3 H7 N O'
_chemical_formula_sum 'C43 H34 F12 N2 O14 Yb2'
_chemical_formula_weight 1376.80
_space_group_crystal_system triclinic
_space_group_IT_number 2
_space_group_name_Hall '-P 1'
_space_group_name_H-M_alt 'P -1'
_atom_sites_solution_hydrogens geom
_atom_sites_solution_primary direct
_audit_creation_method SHELXL-2019/3
_audit_update_record
;
2026-01-15 deposited with the CCDC.	2026-02-23 downloaded from the CCDC.
;
_cell_angle_alpha 104.827(2)
_cell_angle_beta 97.524(2)
_cell_angle_gamma 101.728(2)
_cell_formula_units_Z 2
_cell_length_a 8.0141(8)
_cell_length_b 14.6271(15)
_cell_length_c 21.274(2)
_cell_measurement_reflns_used 9752
_cell_measurement_temperature 150(2)
_cell_measurement_theta_max 27.0909
_cell_measurement_theta_min 2.6443
_cell_measurement_wavelength 0.71073
_cell_volume 2315.9(4)
_computing_structure_refinement 'SHELXL-2019/2 (Sheldrick, 2019)'
_diffrn_ambient_temperature 150(2)
_diffrn_detector CPAD
_diffrn_detector_area_resol_mean 7.391
_diffrn_detector_type 'Bruker PHOTON III'
_diffrn_measured_fraction_theta_full 0.999
_diffrn_measured_fraction_theta_max 0.998
_diffrn_measurement_device 'KAPPA diffractometer'
_diffrn_measurement_device_type 'Bruker D8 VENTURE'
_diffrn_measurement_method '\w and \f scans'
_diffrn_radiation_monochromator 'multilayer mirror'
_diffrn_radiation_probe x-ray
_diffrn_radiation_type MoK\a
_diffrn_radiation_wavelength 0.71073
_diffrn_reflns_av_R_equivalents 0.04
_diffrn_reflns_av_unetI/netI 0.0161
_diffrn_reflns_Laue_measured_fraction_full 0.999
_diffrn_reflns_Laue_measured_fraction_max 0.998
_diffrn_reflns_limit_h_max 10
_diffrn_reflns_limit_h_min -10
_diffrn_reflns_limit_k_max 18
_diffrn_reflns_limit_k_min -18
_diffrn_reflns_limit_l_max 27
_diffrn_reflns_limit_l_min 0
_diffrn_reflns_number 10395
_diffrn_reflns_point_group_measured_fraction_full 0.999
_diffrn_reflns_point_group_measured_fraction_max 0.998
_diffrn_reflns_theta_full 25.242
_diffrn_reflns_theta_max 27.133
_diffrn_reflns_theta_min 2.130
_diffrn_source 'microfocus sealed tube'
_diffrn_source_current 1.1
_diffrn_source_target Mo
_diffrn_source_type 'INCOATEC I\mS 3.0'
_diffrn_source_voltage 50
_exptl_absorpt_coefficient_mu 4.130
_exptl_absorpt_correction_T_max 0.638
_exptl_absorpt_correction_T_min 0.168
_exptl_absorpt_correction_type multi-scan
_exptl_absorpt_process_details
;Sevvana, M., Ruf, M., Us\'on, I., Sheldrick, G. M., and Herbst-Irmer, R. (2019)
"Non-merohedral twinning: from minerals to proteins"
Acta. Cryst. D75, 1040-1050.
doi:10.1107/S2059798319010179
;
_exptl_crystal_colour 'translucent colourless'
_exptl_crystal_density_diffrn 1.974
_exptl_crystal_description needle
_exptl_crystal_F_000 1332
_exptl_crystal_size_max 0.673
_exptl_crystal_size_mid 0.202
_exptl_crystal_size_min 0.120
_refine_diff_density_max 0.883
_refine_diff_density_min -0.762
_refine_diff_density_rms 0.090
_refine_ls_extinction_method none
_refine_ls_goodness_of_fit_ref 1.093
_refine_ls_hydrogen_treatment constr
_refine_ls_matrix_type full
_refine_ls_number_parameters 804
_refine_ls_number_reflns 10395
_refine_ls_number_restraints 292
_refine_ls_restrained_S_all 1.122
_refine_ls_R_factor_all 0.0238
_refine_ls_R_factor_gt 0.0196
_refine_ls_shift/su_max 0.001
_refine_ls_shift/su_mean 0.000
_refine_ls_structure_factor_coef Fsqd
_refine_ls_weighting_details 'w=1/[\s^2^(Fo^2^)+(0.0138P)^2^+4.6084P] where P=(Fo^2^+2Fc^2^)/3'
_refine_ls_weighting_scheme calc
_refine_ls_wR_factor_gt 0.0427
_refine_ls_wR_factor_ref 0.0450
_reflns_Friedel_coverage 0.000
_reflns_number_gt 9730
_reflns_number_total 10395
_reflns_threshold_expression 'I > 2\s(I)'
_cod_data_source_file d5nj04235f2.cif
_cod_data_source_block dp_1184_yb5l
_cod_depositor_comments
;
The following automatic conversions were performed:

data item '_exptl_absorpt_correction_type' value 'Multi-Scan' was
changed to 'multi-scan' in accordance with the
/home/data/users/saulius/crontab/automatic-downloads/rss-feeds/RSC/lib/dictionaries/cif_core.dic
dictionary named 'cif_core.dic' version 2.4.2 last updated on
2011-04-26.

Automatic conversion script
Id: cif_fix_values 8170 2020-07-09 18:12:32Z antanas 

 Adding full bibliography for 7064298--7064299.cif.
;
_cod_database_code 7064299
_shelx_shelxl_version_number 2019/3
_shelx_space_group_comment
;
The symmetry employed for this shelxl refinement is uniquely defined
by the following loop, which should always be used as a source of
symmetry information in preference to the above space-group names.
They are only intended as comments.
;
_shelx_estimated_absorpt_t_min 0.168
_shelx_estimated_absorpt_t_max 0.637
_bruker_diffrn_measurement_temperature_device 'Oxford Cryostream 1000'

loop_
_space_group_symop_operation_xyz
'x, y, z'
'-x, -y, -z'

loop_
_atom_site_label
_atom_site_type_symbol
_atom_site_fract_x
_atom_site_fract_y
_atom_site_fract_z
_atom_site_U_iso_or_equiv
_atom_site_adp_type
_atom_site_occupancy
_atom_site_site_symmetry_order
_atom_site_calc_flag
_atom_site_refinement_flags_posn
_atom_site_refinement_flags_adp
_atom_site_refinement_flags_occupancy
_atom_site_disorder_assembly
_atom_site_disorder_group
Yb1 Yb 0.05694(2) 0.22512(2) 0.24391(2) 0.01370(3) Uani 1 1 d . . . . .
Yb2 Yb 0.59396(2) 0.29929(2) 0.26852(2) 0.01347(3) Uani 1 1 d . . . . .
C1 C 0.2905(4) 0.4748(2) 0.19266(13) 0.0161(6) Uani 1 1 d . . . . .
C2 C 0.1897(4) 0.5424(2) 0.19266(14) 0.0178(6) Uani 1 1 d . . . . .
C3 C 0.1657(4) 0.5798(2) 0.13903(14) 0.0198(6) Uani 1 1 d . . . . .
H3 H 0.098098 0.626290 0.140041 0.024 Uiso 1 1 calc R U . . .
C4 C 0.2397(4) 0.5496(2) 0.08382(14) 0.0195(6) Uani 1 1 d . . . . .
C5 C 0.3399(5) 0.4823(3) 0.08400(16) 0.0275(7) Uani 1 1 d . . . . .
H5 H 0.390905 0.460744 0.046791 0.033 Uiso 1 1 calc R U . . .
C6 C 0.3664(4) 0.4463(2) 0.13803(16) 0.0252(7) Uani 1 1 d . . . . .
H6 H 0.437454 0.401607 0.137617 0.030 Uiso 1 1 calc R U . . .
C7 C 0.3181(4) 0.4246(2) 0.24521(13) 0.0151(6) Uani 1 1 d . . . . .
O1 O 0.1877(3) 0.38341(15) 0.26370(10) 0.0198(4) Uani 1 1 d . . . . .
O2 O 0.4716(3) 0.42145(14) 0.26464(10) 0.0186(4) Uani 1 1 d . . . . .
C8 C 0.1072(5) 0.5785(2) 0.25104(16) 0.0262(7) Uani 1 1 d . . . . .
F1 F 0.0702(4) 0.66406(17) 0.25255(12) 0.0553(8) Uani 1 1 d . . . . .
F2 F -0.0421(3) 0.51668(18) 0.25012(11) 0.0416(5) Uani 1 1 d . . . . .
F3 F 0.2102(3) 0.59145(15) 0.30905(9) 0.0373(5) Uani 1 1 d . . . . .
C9 C 0.2175(4) 0.5888(2) 0.02574(14) 0.0197(6) Uani 1 1 d . . . . .
C10 C 0.1835(5) 0.6806(2) 0.03267(15) 0.0254(7) Uani 1 1 d . . . . .
H10 H 0.167491 0.716868 0.074388 0.030 Uiso 1 1 calc R U . . .
C11 C 0.1728(4) 0.7199(2) -0.02064(15) 0.0224(7) Uani 1 1 d . . . . .
C12 C 0.2016(4) 0.6683(2) -0.08212(14) 0.0172(6) Uani 1 1 d . . . . .
C13 C 0.2332(4) 0.5767(2) -0.08870(15) 0.0207(6) Uani 1 1 d . . . . .
H13 H 0.252249 0.540788 -0.129996 0.025 Uiso 1 1 calc R U . . .
C14 C 0.2376(4) 0.5365(2) -0.03601(15) 0.0223(7) Uani 1 1 d . . . . .
H14 H 0.254600 0.472604 -0.042389 0.027 Uiso 1 1 calc R U . . .
C15 C 0.1411(6) 0.8206(3) -0.00825(17) 0.0393(10) Uani 1 1 d . . . . .
F4 F 0.2495(4) 0.87897(15) -0.03250(11) 0.0483(7) Uani 1 1 d . . . . .
F5 F -0.0208(4) 0.8196(2) -0.03445(13) 0.0565(8) Uani 1 1 d . . . . .
F6 F 0.1634(5) 0.86546(18) 0.05704(11) 0.0674(10) Uani 1 1 d . . . . .
C16 C 0.1988(4) 0.7044(2) -0.14270(14) 0.0168(6) Uani 1 1 d . . . . .
O3 O 0.0862(3) 0.74803(16) -0.15596(10) 0.0228(4) Uani 1 1 d . . . . .
O4 O 0.3120(3) 0.68601(16) -0.17692(10) 0.0212(4) Uani 1 1 d . . . . .
C21A C 0.3686(4) 0.1819(2) 0.42480(14) 0.0170(6) Uani 0.528(3) 1 d . . P A 1
C22A C 0.4747(12) 0.2288(8) 0.4850(6) 0.0163(15) Uani 0.528(3) 1 d . U P A 1
C23A C 0.4763(10) 0.1848(6) 0.5368(5) 0.0155(14) Uani 0.528(3) 1 d . U P A 1
H23A H 0.547148 0.219394 0.579070 0.019 Uiso 0.528(3) 1 calc R U P A 1
C24A C 0.3730(4) 0.0893(2) 0.52622(14) 0.0176(6) Uani 0.528(3) 1 d . . P A 1
C25A C 0.2750(13) 0.0391(8) 0.4624(6) 0.0179(15) Uani 0.528(3) 1 d . . P A 1
H25A H 0.211403 -0.026695 0.453441 0.021 Uiso 0.528(3) 1 calc R U P A 1
C26A C 0.2694(18) 0.0837(10) 0.4122(7) 0.0205(19) Uani 0.528(3) 1 d . . P A 1
H26A H 0.200109 0.049228 0.369674 0.025 Uiso 0.528(3) 1 calc R U P A 1
C28A C 0.5842(10) 0.3315(5) 0.5013(3) 0.0298(12) Uani 0.528(3) 1 d . U P A 1
F7A F 0.6349(8) 0.3730(4) 0.5672(2) 0.0578(13) Uani 0.528(3) 1 d . U P A 1
F8A F 0.4976(8) 0.3889(3) 0.4782(2) 0.0416(10) Uani 0.528(3) 1 d . U P A 1
F9A F 0.7313(6) 0.3366(4) 0.4766(3) 0.0453(11) Uani 0.528(3) 1 d . U P A 1
C21B C 0.3686(4) 0.1819(2) 0.42480(14) 0.0170(6) Uani 0.472(3) 1 d . . P A 2
C22B C 0.5092(14) 0.2145(9) 0.4806(7) 0.0163(15) Uani 0.472(3) 1 d . U P A 2
C23B C 0.5091(13) 0.1655(7) 0.5289(5) 0.0155(14) Uani 0.472(3) 1 d . U P A 2
H23B H 0.605753 0.185291 0.564540 0.019 Uiso 0.472(3) 1 calc R U P A 2
C24B C 0.3730(4) 0.0893(2) 0.52622(14) 0.0176(6) Uani 0.472(3) 1 d . . P A 2
C25B C 0.2348(16) 0.0587(9) 0.4727(7) 0.0179(15) Uani 0.472(3) 1 d . . P A 2
H25B H 0.139397 0.006323 0.469991 0.021 Uiso 0.472(3) 1 calc R U P A 2
C26B C 0.237(2) 0.1050(11) 0.4231(8) 0.0205(19) Uani 0.472(3) 1 d . . P A 2
H26B H 0.141970 0.082167 0.386464 0.025 Uiso 0.472(3) 1 calc R U P A 2
C28B C 0.6561(13) 0.3046(6) 0.4912(4) 0.0298(12) Uani 0.472(3) 1 d . U P A 2
F7B F 0.7474(9) 0.3337(4) 0.5534(2) 0.0578(13) Uani 0.472(3) 1 d . U P A 2
F8B F 0.6009(9) 0.3812(4) 0.4817(3) 0.0416(10) Uani 0.472(3) 1 d . U P A 2
F9B F 0.7694(7) 0.2871(4) 0.4511(3) 0.0453(11) Uani 0.472(3) 1 d . U P A 2
C27 C 0.3538(4) 0.2237(2) 0.36705(14) 0.0166(6) Uani 1 1 d . . . . .
O21 O 0.2028(3) 0.20821(17) 0.33394(11) 0.0245(5) Uani 1 1 d . . . . .
O22 O 0.4886(3) 0.26894(15) 0.35409(10) 0.0211(4) Uani 1 1 d . . . . .
C29A C 0.3653(4) 0.0419(2) 0.58062(14) 0.0183(6) Uani 0.644(5) 1 d . U P A 1
C30A C 0.4963(10) 0.0681(5) 0.6352(4) 0.0184(13) Uani 0.644(5) 1 d . U P A 1
H30A H 0.599561 0.115361 0.637791 0.022 Uiso 0.644(5) 1 calc R U P A 1
C31A C 0.4802(12) 0.0264(6) 0.6871(5) 0.0181(15) Uani 0.644(5) 1 d . U P A 1
C32A C 0.3315(4) -0.0436(2) 0.68457(14) 0.0167(6) Uani 0.644(5) 1 d . U P A 1
C33A C 0.1944(9) -0.0677(5) 0.6300(4) 0.0253(15) Uani 0.644(5) 1 d . . P A 1
H33A H 0.088709 -0.112218 0.628711 0.030 Uiso 0.644(5) 1 calc R U P A 1
C34A C 0.2114(9) -0.0273(6) 0.5779(4) 0.0271(16) Uani 0.644(5) 1 d . . P A 1
H34A H 0.119404 -0.046230 0.540554 0.032 Uiso 0.644(5) 1 calc R U P A 1
C35A C 0.6278(10) 0.0606(5) 0.7461(3) 0.0345(14) Uani 0.644(5) 1 d . U P A 1
F10A F 0.5743(8) 0.0667(4) 0.8039(3) 0.0403(13) Uani 0.644(5) 1 d . U P A 1
F11A F 0.7325(7) 0.1471(3) 0.7519(2) 0.0606(15) Uani 0.644(5) 1 d . U P A 1
F12A F 0.7326(6) -0.0029(4) 0.7419(3) 0.0544(14) Uani 0.644(5) 1 d . U P A 1
C29B C 0.3653(4) 0.0419(2) 0.58062(14) 0.0183(6) Uani 0.356(5) 1 d . U P A 2
C30B C 0.474(2) 0.0881(11) 0.6451(8) 0.0184(13) Uani 0.356(5) 1 d . U P A 2
H30B H 0.555143 0.149081 0.653564 0.022 Uiso 0.356(5) 1 calc R U P A 2
C31B C 0.459(2) 0.0425(13) 0.6957(10) 0.0181(15) Uani 0.356(5) 1 d . U P A 2
C32B C 0.3315(4) -0.0436(2) 0.68457(14) 0.0167(6) Uani 0.356(5) 1 d . U P A 2
C33B C 0.2407(18) -0.0928(11) 0.6210(8) 0.0253(15) Uani 0.356(5) 1 d . . P A 2
H33B H 0.165852 -0.155874 0.611904 0.030 Uiso 0.356(5) 1 calc R U P A 2
C34B C 0.2591(19) -0.0494(13) 0.5701(9) 0.0271(16) Uani 0.356(5) 1 d . . P A 2
H34B H 0.196021 -0.084208 0.526601 0.032 Uiso 0.356(5) 1 calc R U P A 2
C35B C 0.5812(17) 0.0910(9) 0.7611(6) 0.0345(14) Uani 0.356(5) 1 d . U P A 2
F10B F 0.5060(13) 0.0773(9) 0.8108(5) 0.040(2) Uani 0.356(5) 1 d . U P A 2
F11B F 0.6456(12) 0.1818(7) 0.7706(4) 0.0606(15) Uani 0.356(5) 1 d . U P A 2
F12B F 0.7226(15) 0.0490(10) 0.7645(6) 0.071(3) Uani 0.356(5) 1 d . U P A 2
C36 C 0.2984(4) -0.0977(2) 0.73518(13) 0.0155(6) Uani 1 1 d . . . . .
O23 O 0.1546(3) -0.10209(15) 0.75303(10) 0.0188(4) Uani 1 1 d . . . . .
O24 O 0.4096(3) -0.13991(15) 0.75336(10) 0.0194(4) Uani 1 1 d . . . . .
O41 O 0.7892(3) 0.42645(15) 0.35162(11) 0.0230(5) Uani 1 1 d . . . . .
C41 C 0.9084(4) 0.3840(2) 0.35331(14) 0.0189(6) Uani 1 1 d . . . . .
O42 O 0.8881(3) 0.30064(15) 0.30824(10) 0.0175(4) Uani 1 1 d . . . . .
C42 C 1.0697(5) 0.4230(3) 0.40557(16) 0.0284(7) Uani 1 1 d . . . . .
H42A H 1.168357 0.445378 0.385817 0.043 Uiso 1 1 calc R U . . .
H42B H 1.091472 0.371455 0.424851 0.043 Uiso 1 1 calc R U . . .
H42C H 1.055229 0.477846 0.440334 0.043 Uiso 1 1 calc R U . . .
O51 O 0.1024(3) 0.09738(16) 0.16098(11) 0.0243(5) Uani 1 1 d . . . . .
C51 C 0.2513(4) 0.1408(2) 0.15907(14) 0.0184(6) Uani 1 1 d . . . . .
O52 O 0.3236(3) 0.22412(15) 0.20394(10) 0.0177(4) Uani 1 1 d . . . . .
C52 C 0.3466(5) 0.1026(3) 0.10669(16) 0.0308(7) Uani 1 1 d . . . . .
H52A H 0.426957 0.068330 0.123722 0.046 Uiso 1 1 calc R U . . .
H52B H 0.412055 0.156986 0.093937 0.046 Uiso 1 1 calc R U . . .
H52C H 0.263414 0.057254 0.067920 0.046 Uiso 1 1 calc R U . . .
O61A O 0.0324(16) -0.1721(9) 0.4175(6) 0.080(3) Uani 0.538(9) 1 d . U P B 1
C61A C -0.0881(17) -0.2419(8) 0.3916(6) 0.064(3) Uani 0.538(9) 1 d D U P B 1
N61A N -0.1954(12) -0.2590(6) 0.3363(5) 0.0595(17) Uani 0.538(9) 1 d D U P B 1
C62A C -0.164(2) -0.3246(12) 0.4190(9) 0.087(3) Uani 0.538(9) 1 d D U P B 1
H62A H -0.285058 -0.354906 0.396010 0.130 Uiso 0.538(9) 1 calc R U P B 1
H62B H -0.161195 -0.298445 0.466538 0.130 Uiso 0.538(9) 1 calc R U P B 1
H62C H -0.096285 -0.373617 0.412058 0.130 Uiso 0.538(9) 1 calc R U P B 1
C63A C -0.169(2) -0.1986(12) 0.2934(9) 0.110(5) Uani 0.538(9) 1 d D U P B 1
H63A H -0.269730 -0.218487 0.257049 0.164 Uiso 0.538(9) 1 calc R U P B 1
H63B H -0.064452 -0.205498 0.275282 0.164 Uiso 0.538(9) 1 calc R U P B 1
H63C H -0.154803 -0.130294 0.318530 0.164 Uiso 0.538(9) 1 calc R U P B 1
C64A C -0.334(2) -0.3268(12) 0.2945(8) 0.086(4) Uani 0.538(9) 1 d . U P B 1
H64A H -0.306331 -0.390563 0.282981 0.130 Uiso 0.538(9) 1 calc R U P B 1
H64B H -0.361370 -0.307877 0.254100 0.130 Uiso 0.538(9) 1 calc R U P B 1
H64C H -0.434686 -0.330915 0.316300 0.130 Uiso 0.538(9) 1 calc R U P B 1
O61B O 0.0855(17) -0.1712(12) 0.3994(7) 0.079(4) Uani 0.462(9) 1 d . U P B 2
C61B C -0.0564(17) -0.2067(8) 0.3646(6) 0.056(3) Uani 0.462(9) 1 d D U P B 2
N61B N -0.1747(14) -0.2831(8) 0.3705(6) 0.0595(17) Uani 0.462(9) 1 d D U P B 2
C62B C -0.090(2) -0.1639(12) 0.3120(9) 0.087(3) Uani 0.462(9) 1 d D U P B 2
H62D H -0.197515 -0.142402 0.313864 0.130 Uiso 0.462(9) 1 calc R U P B 2
H62E H -0.101116 -0.212387 0.269272 0.130 Uiso 0.462(9) 1 calc R U P B 2
H62F H 0.006902 -0.107716 0.317059 0.130 Uiso 0.462(9) 1 calc R U P B 2
C63B C -0.111(3) -0.3115(18) 0.4342(11) 0.110(5) Uani 0.462(9) 1 d D U P B 2
H63D H -0.116587 -0.381474 0.422220 0.164 Uiso 0.462(9) 1 calc R U P B 2
H63E H -0.185572 -0.296210 0.466407 0.164 Uiso 0.462(9) 1 calc R U P B 2
H63F H 0.009131 -0.274418 0.453731 0.164 Uiso 0.462(9) 1 calc R U P B 2
C64B C -0.333(2) -0.3414(12) 0.3269(8) 0.074(4) Uani 0.462(9) 1 d . U P B 2
H64D H -0.431338 -0.332572 0.348936 0.111 Uiso 0.462(9) 1 calc R U P B 2
H64E H -0.330292 -0.410255 0.315637 0.111 Uiso 0.462(9) 1 calc R U P B 2
H64F H -0.346714 -0.321276 0.286389 0.111 Uiso 0.462(9) 1 calc R U P B 2
N71A N 0.2541(17) 0.1594(8) 0.9003(6) 0.056(2) Uani 0.651(8) 1 d . U P C 1
C71A C 0.3251(18) 0.2501(6) 0.9336(5) 0.082(3) Uani 0.651(8) 1 d . . P C 1
H71A H 0.415361 0.262792 0.970772 0.098 Uiso 0.651(8) 1 calc R U P C 1
C73A C 0.2851(15) 0.0777(7) 0.9189(5) 0.053(2) Uani 0.651(8) 1 d . U P C 1
H73D H 0.301968 0.029535 0.880343 0.080 Uiso 0.651(8) 1 calc R U P C 1
H73E H 0.185310 0.048610 0.935625 0.080 Uiso 0.651(8) 1 calc R U P C 1
H73F H 0.389488 0.098157 0.953715 0.080 Uiso 0.651(8) 1 calc R U P C 1
C74A C 0.1224(15) 0.1346(8) 0.8383(5) 0.088(3) Uani 0.651(8) 1 d . U P C 1
H74A H 0.016440 0.090439 0.841629 0.132 Uiso 0.651(8) 1 calc R U P C 1
H74B H 0.168779 0.102706 0.800462 0.132 Uiso 0.651(8) 1 calc R U P C 1
H74C H 0.095416 0.194487 0.831988 0.132 Uiso 0.651(8) 1 calc R U P C 1
O71A O 0.2856(13) 0.3179(5) 0.9210(4) 0.101(3) Uani 0.651(8) 1 d . U P C 1
N71B N 0.247(3) 0.1808(17) 0.9104(12) 0.056(2) Uani 0.349(8) 1 d . U P C 2
C71B C 0.150(3) 0.2089(11) 0.8767(7) 0.070(5) Uani 0.349(8) 1 d . . P C 2
H71B H 0.072378 0.158985 0.841142 0.084 Uiso 0.349(8) 1 calc R U P C 2
O71B O 0.136(2) 0.2878(10) 0.8802(7) 0.085(4) Uani 0.349(8) 1 d . U P C 2
C73B C 0.234(4) 0.083(2) 0.9029(15) 0.100(11) Uani 0.349(8) 1 d . U P C 2
H73A H 0.197533 0.066094 0.941718 0.150 Uiso 0.349(8) 1 calc R U P C 2
H73B H 0.346969 0.068505 0.898663 0.150 Uiso 0.349(8) 1 calc R U P C 2
H73C H 0.147781 0.043493 0.862997 0.150 Uiso 0.349(8) 1 calc R U P C 2
C74B C 0.360(3) 0.2545(15) 0.9750(12) 0.088(3) Uani 0.349(8) 1 d . U P C 2
H74D H 0.451758 0.226972 0.991769 0.132 Uiso 0.349(8) 1 calc R U P C 2
H74E H 0.287110 0.268093 1.008210 0.132 Uiso 0.349(8) 1 calc R U P C 2
H74F H 0.411887 0.315316 0.965886 0.132 Uiso 0.349(8) 1 calc R U P C 2

loop_
_atom_site_aniso_label
_atom_site_aniso_U_11
_atom_site_aniso_U_22
_atom_site_aniso_U_33
_atom_site_aniso_U_23
_atom_site_aniso_U_13
_atom_site_aniso_U_12
Yb1 0.01278(6) 0.01899(6) 0.01432(6) 0.01189(4) 0.00385(5) 0.00522(5)
Yb2 0.01296(6) 0.01848(6) 0.01317(5) 0.01073(4) 0.00424(5) 0.00427(5)
C1 0.0191(14) 0.0180(13) 0.0151(13) 0.0106(11) 0.0041(11) 0.0056(11)
C2 0.0223(16) 0.0183(13) 0.0166(13) 0.0087(11) 0.0063(11) 0.0071(11)
C3 0.0239(16) 0.0214(13) 0.0222(14) 0.0148(11) 0.0086(13) 0.0100(13)
C4 0.0244(16) 0.0232(14) 0.0173(13) 0.0137(11) 0.0066(13) 0.0085(13)
C5 0.036(2) 0.0402(18) 0.0224(15) 0.0194(14) 0.0174(14) 0.0242(16)
C6 0.0309(18) 0.0341(17) 0.0250(16) 0.0190(14) 0.0143(14) 0.0211(14)
C7 0.0206(15) 0.0150(13) 0.0129(12) 0.0073(10) 0.0045(11) 0.0063(11)
O1 0.0252(11) 0.0196(10) 0.0226(11) 0.0138(9) 0.0121(9) 0.0085(9)
O2 0.0192(11) 0.0203(10) 0.0189(10) 0.0113(8) 0.0019(9) 0.0045(9)
C8 0.043(2) 0.0270(16) 0.0219(15) 0.0163(13) 0.0167(14) 0.0201(15)
F1 0.111(2) 0.0481(13) 0.0474(13) 0.0343(11) 0.0528(15) 0.0602(16)
F2 0.0372(12) 0.0648(15) 0.0372(12) 0.0260(11) 0.0243(10) 0.0191(11)
F3 0.0601(15) 0.0394(11) 0.0147(8) 0.0070(8) 0.0093(10) 0.0174(12)
C9 0.0223(16) 0.0271(15) 0.0180(14) 0.0161(12) 0.0083(12) 0.0098(12)
C10 0.038(2) 0.0308(16) 0.0175(14) 0.0146(13) 0.0119(13) 0.0177(14)
C11 0.0319(18) 0.0244(15) 0.0198(14) 0.0140(12) 0.0103(13) 0.0134(13)
C12 0.0151(15) 0.0252(15) 0.0171(13) 0.0138(12) 0.0049(11) 0.0067(11)
C13 0.0249(17) 0.0269(15) 0.0165(13) 0.0115(12) 0.0082(12) 0.0105(13)
C14 0.0279(17) 0.0254(15) 0.0220(15) 0.0154(13) 0.0089(13) 0.0119(13)
C15 0.078(3) 0.0350(19) 0.0202(16) 0.0169(15) 0.0185(18) 0.031(2)
F4 0.091(2) 0.0258(10) 0.0340(11) 0.0188(9) 0.0125(12) 0.0134(11)
F5 0.084(2) 0.0764(18) 0.0513(14) 0.0421(14) 0.0383(14) 0.0661(16)
F6 0.158(3) 0.0422(13) 0.0244(11) 0.0175(10) 0.0299(15) 0.0565(17)
C16 0.0171(15) 0.0215(14) 0.0139(13) 0.0102(11) 0.0021(11) 0.0034(11)
O3 0.0234(12) 0.0334(11) 0.0185(10) 0.0166(9) 0.0031(9) 0.0115(10)
O4 0.0221(11) 0.0311(11) 0.0179(10) 0.0166(9) 0.0088(9) 0.0081(10)
C21A 0.0169(14) 0.0228(14) 0.0172(13) 0.0140(11) 0.0047(11) 0.0066(11)
C22A 0.018(3) 0.017(2) 0.0168(17) 0.0084(18) 0.004(2) 0.0052(19)
C23A 0.017(2) 0.018(3) 0.013(2) 0.0069(19) 0.0013(18) 0.0054(17)
C24A 0.0186(14) 0.0217(14) 0.0177(13) 0.0133(11) 0.0047(11) 0.0060(12)
C25A 0.014(5) 0.021(4) 0.023(4) 0.012(3) 0.007(3) 0.005(2)
C26A 0.021(5) 0.025(6) 0.017(4) 0.011(4) 0.000(3) 0.004(3)
C28A 0.035(3) 0.031(2) 0.0209(18) 0.0161(17) -0.001(2) -0.0037(18)
F7A 0.078(3) 0.048(2) 0.0223(16) 0.0171(16) -0.0148(18) -0.0333(19)
F8A 0.070(3) 0.0220(13) 0.0287(13) 0.0132(10) 0.004(2) -0.002(2)
F9A 0.0300(19) 0.060(3) 0.041(2) 0.032(2) -0.0010(16) -0.0164(19)
C21B 0.0169(14) 0.0228(14) 0.0172(13) 0.0140(11) 0.0047(11) 0.0066(11)
C22B 0.018(3) 0.017(2) 0.0168(17) 0.0084(18) 0.004(2) 0.0052(19)
C23B 0.017(2) 0.018(3) 0.013(2) 0.0069(19) 0.0013(18) 0.0054(17)
C24B 0.0186(14) 0.0217(14) 0.0177(13) 0.0133(11) 0.0047(11) 0.0060(12)
C25B 0.014(5) 0.021(4) 0.023(4) 0.012(3) 0.007(3) 0.005(2)
C26B 0.021(5) 0.025(6) 0.017(4) 0.011(4) 0.000(3) 0.004(3)
C28B 0.035(3) 0.031(2) 0.0209(18) 0.0161(17) -0.001(2) -0.0037(18)
F7B 0.078(3) 0.048(2) 0.0223(16) 0.0171(16) -0.0148(18) -0.0333(19)
F8B 0.070(3) 0.0220(13) 0.0287(13) 0.0132(10) 0.004(2) -0.002(2)
F9B 0.0300(19) 0.060(3) 0.041(2) 0.032(2) -0.0010(16) -0.0164(19)
C27 0.0195(15) 0.0210(13) 0.0129(13) 0.0101(11) 0.0034(11) 0.0062(11)
O21 0.0203(11) 0.0368(12) 0.0222(11) 0.0207(10) 0.0017(9) 0.0062(10)
O22 0.0211(11) 0.0291(11) 0.0162(9) 0.0141(8) 0.0055(9) 0.0023(10)
C29A 0.0193(14) 0.0204(12) 0.0189(12) 0.0117(10) 0.0055(11) 0.0047(11)
C30A 0.021(2) 0.018(3) 0.020(2) 0.0125(19) 0.0051(17) 0.0033(17)
C31A 0.020(2) 0.019(3) 0.018(2) 0.011(2) 0.0022(17) 0.0039(17)
C32A 0.0177(13) 0.0185(12) 0.0173(12) 0.0107(10) 0.0050(11) 0.0038(11)
C33A 0.018(4) 0.033(4) 0.028(3) 0.022(3) 0.000(2) -0.003(2)
C34A 0.016(4) 0.041(4) 0.027(3) 0.024(3) -0.005(3) -0.001(2)
C35A 0.033(2) 0.037(2) 0.032(2) 0.022(2) -0.0014(19) -0.0017(18)
F10A 0.050(3) 0.040(2) 0.021(2) 0.0141(17) -0.009(2) -0.009(2)
F11A 0.049(3) 0.059(3) 0.055(2) 0.039(2) -0.026(2) -0.031(2)
F12A 0.029(2) 0.081(3) 0.065(3) 0.052(3) -0.006(2) 0.011(2)
C29B 0.0193(14) 0.0204(12) 0.0189(12) 0.0117(10) 0.0055(11) 0.0047(11)
C30B 0.021(2) 0.018(3) 0.020(2) 0.0125(19) 0.0051(17) 0.0033(17)
C31B 0.020(2) 0.019(3) 0.018(2) 0.011(2) 0.0022(17) 0.0039(17)
C32B 0.0177(13) 0.0185(12) 0.0173(12) 0.0107(10) 0.0050(11) 0.0038(11)
C33B 0.018(4) 0.033(4) 0.028(3) 0.022(3) 0.000(2) -0.003(2)
C34B 0.016(4) 0.041(4) 0.027(3) 0.024(3) -0.005(3) -0.001(2)
C35B 0.033(2) 0.037(2) 0.032(2) 0.022(2) -0.0014(19) -0.0017(18)
F10B 0.043(5) 0.048(4) 0.023(3) 0.011(3) 0.007(4) 0.002(4)
F11B 0.049(3) 0.059(3) 0.055(2) 0.039(2) -0.026(2) -0.031(2)
F12B 0.047(5) 0.098(7) 0.061(5) 0.017(5) -0.007(4) 0.022(5)
C36 0.0187(15) 0.0138(12) 0.0139(12) 0.0068(10) 0.0018(11) 0.0010(10)
O23 0.0193(11) 0.0207(10) 0.0211(10) 0.0121(8) 0.0089(9) 0.0044(9)
O24 0.0177(10) 0.0196(10) 0.0231(11) 0.0134(9) 0.0006(8) 0.0027(8)
O41 0.0226(12) 0.0212(10) 0.0252(11) 0.0064(9) 0.0041(9) 0.0061(9)
C41 0.0216(16) 0.0194(13) 0.0156(13) 0.0081(11) 0.0069(11) -0.0007(12)
O42 0.0153(10) 0.0212(10) 0.0167(10) 0.0078(8) 0.0050(8) 0.0024(8)
C42 0.0226(17) 0.0357(17) 0.0208(15) 0.0057(13) 0.0001(13) -0.0003(15)
O51 0.0205(12) 0.0233(11) 0.0281(11) 0.0073(9) 0.0064(9) 0.0027(9)
C51 0.0207(16) 0.0209(14) 0.0162(13) 0.0078(11) 0.0017(11) 0.0091(12)
O52 0.0173(10) 0.0200(10) 0.0178(10) 0.0075(8) 0.0046(8) 0.0061(8)
C52 0.0292(18) 0.0390(18) 0.0229(15) 0.0030(14) 0.0096(15) 0.0104(16)
O61A 0.087(7) 0.048(4) 0.076(6) -0.001(4) -0.004(5) -0.010(5)
C61A 0.064(4) 0.060(4) 0.065(4) 0.011(3) 0.009(3) 0.018(3)
N61A 0.054(3) 0.056(3) 0.063(3) 0.004(2) 0.011(2) 0.019(2)
C62A 0.089(6) 0.068(5) 0.107(6) 0.017(4) 0.036(5) 0.027(4)
C63A 0.107(7) 0.104(6) 0.119(7) 0.019(5) 0.025(5) 0.044(5)
C64A 0.061(6) 0.085(7) 0.099(7) 0.013(6) 0.009(6) 0.008(5)
O61B 0.069(6) 0.064(6) 0.089(7) -0.002(5) 0.030(5) 0.000(5)
C61B 0.057(4) 0.050(4) 0.056(4) 0.009(3) 0.014(3) 0.011(3)
N61B 0.054(3) 0.056(3) 0.063(3) 0.004(2) 0.011(2) 0.019(2)
C62B 0.089(6) 0.068(5) 0.107(6) 0.017(4) 0.036(5) 0.027(4)
C63B 0.107(7) 0.104(6) 0.119(7) 0.019(5) 0.025(5) 0.044(5)
C64B 0.054(6) 0.077(7) 0.080(7) 0.013(6) 0.010(6) 0.006(5)
N71A 0.055(2) 0.056(4) 0.057(3) 0.017(3) 0.013(2) 0.013(2)
C71A 0.119(9) 0.044(4) 0.066(6) 0.008(4) 0.002(7) 0.004(6)
C73A 0.067(5) 0.043(4) 0.045(4) 0.007(3) 0.007(4) 0.012(4)
C74A 0.090(5) 0.081(5) 0.090(5) 0.022(4) 0.009(4) 0.022(4)
O71A 0.140(7) 0.061(4) 0.108(5) 0.019(4) 0.034(5) 0.034(4)
N71B 0.055(2) 0.056(4) 0.057(3) 0.017(3) 0.013(2) 0.013(2)
C71B 0.120(15) 0.053(8) 0.049(8) 0.005(7) 0.032(10) 0.050(10)
O71B 0.095(8) 0.085(7) 0.089(7) 0.024(5) 0.025(6) 0.046(6)
C73B 0.101(13) 0.095(12) 0.102(13) 0.020(7) 0.029(8) 0.023(8)
C74B 0.090(5) 0.081(5) 0.090(5) 0.022(4) 0.009(4) 0.022(4)

loop_
_atom_type_symbol
_atom_type_description
_atom_type_scat_dispersion_real
_atom_type_scat_dispersion_imag
_atom_type_scat_source
C C 0.0033 0.0016 'International Tables Vol C Tables 4.2.6.8 and 6.1.1.4'
H H 0.0000 0.0000 'International Tables Vol C Tables 4.2.6.8 and 6.1.1.4'
F F 0.0171 0.0103 'International Tables Vol C Tables 4.2.6.8 and 6.1.1.4'
O O 0.0106 0.0060 'International Tables Vol C Tables 4.2.6.8 and 6.1.1.4'
Yb Yb -0.3850 5.5486 'International Tables Vol C Tables 4.2.6.8 and 6.1.1.4'
N N 0.0061 0.0033 'International Tables Vol C Tables 4.2.6.8 and 6.1.1.4'

loop_
_geom_angle_atom_site_label_1
_geom_angle_atom_site_label_2
_geom_angle_atom_site_label_3
_geom_angle
_geom_angle_site_symmetry_1
_geom_angle_site_symmetry_3
_geom_angle_publ_flag
O21 Yb1 O23 87.29(8) . 2_556 ?
O21 Yb1 O3 176.51(8) . 2_565 ?
O23 Yb1 O3 95.10(8) 2_556 2_565 ?
O21 Yb1 O1 95.50(8) . . ?
O23 Yb1 O1 154.02(8) 2_556 . ?
O3 Yb1 O1 81.24(8) 2_565 . ?
O21 Yb1 O42 88.74(8) . 1_455 ?
O23 Yb1 O42 76.31(7) 2_556 1_455 ?
O3 Yb1 O42 89.36(8) 2_565 1_455 ?
O1 Yb1 O42 77.94(7) . 1_455 ?
O21 Yb1 O51 101.67(8) . . ?
O23 Yb1 O51 79.59(8) 2_556 . ?
O3 Yb1 O51 81.29(8) 2_565 . ?
O1 Yb1 O51 124.67(8) . . ?
O42 Yb1 O51 153.22(8) 1_455 . ?
O21 Yb1 O52 84.25(8) . . ?
O23 Yb1 O52 130.44(7) 2_556 . ?
O3 Yb1 O52 96.08(8) 2_565 . ?
O1 Yb1 O52 75.51(7) . . ?
O42 Yb1 O52 151.70(7) 1_455 . ?
O51 Yb1 O52 54.89(7) . . ?
O21 Yb1 C51 95.52(9) . . ?
O23 Yb1 C51 105.28(8) 2_556 . ?
O3 Yb1 C51 86.31(8) 2_565 . ?
O1 Yb1 C51 100.16(8) . . ?
O42 Yb1 C51 175.50(8) 1_455 . ?
O51 Yb1 C51 26.73(8) . . ?
O52 Yb1 C51 28.31(8) . . ?
O21 Yb1 Yb2 113.90(6) . 1_455 ?
O23 Yb1 Yb2 65.91(5) 2_556 1_455 ?
O3 Yb1 Yb2 65.02(6) 2_565 1_455 ?
O1 Yb1 Yb2 89.60(6) . 1_455 ?
O42 Yb1 Yb2 28.72(5) 1_455 1_455 ?
O51 Yb1 Yb2 127.78(6) . 1_455 ?
O52 Yb1 Yb2 157.85(5) . 1_455 ?
C51 Yb1 Yb2 148.04(6) . 1_455 ?
O21 Yb1 Yb2 63.62(6) . . ?
O23 Yb1 Yb2 138.90(5) 2_556 . ?
O3 Yb1 Yb2 115.52(6) 2_565 . ?
O1 Yb1 Yb2 62.82(6) . . ?
O42 Yb1 Yb2 127.52(5) 1_455 . ?
O51 Yb1 Yb2 78.85(6) . . ?
O52 Yb1 Yb2 27.36(5) . . ?
C51 Yb1 Yb2 53.88(6) . . ?
Yb2 Yb1 Yb2 150.962(5) 1_455 . ?
O22 Yb2 O2 96.02(8) . . ?
O22 Yb2 O4 174.20(8) . 2_665 ?
O2 Yb2 O4 87.34(8) . 2_665 ?
O22 Yb2 O24 80.78(8) . 2_656 ?
O2 Yb2 O24 152.96(8) . 2_656 ?
O4 Yb2 O24 94.07(8) 2_665 2_656 ?
O22 Yb2 O52 88.27(8) . . ?
O2 Yb2 O52 75.85(7) . . ?
O4 Yb2 O52 87.97(8) 2_665 . ?
O24 Yb2 O52 77.22(7) 2_656 . ?
O22 Yb2 O41 82.33(8) . . ?
O2 Yb2 O41 79.76(8) . . ?
O4 Yb2 O41 102.96(8) 2_665 . ?
O24 Yb2 O41 125.81(7) 2_656 . ?
O52 Yb2 O41 152.75(8) . . ?
O22 Yb2 O42 96.80(8) . . ?
O2 Yb2 O42 130.52(7) . . ?
O4 Yb2 O42 84.50(7) 2_665 . ?
O24 Yb2 O42 76.42(7) 2_656 . ?
O52 Yb2 O42 151.94(7) . . ?
O41 Yb2 O42 55.11(7) . . ?
O22 Yb2 C41 87.43(8) . . ?
O2 Yb2 C41 105.37(8) . . ?
O4 Yb2 C41 96.26(8) 2_665 . ?
O24 Yb2 C41 101.32(8) 2_656 . ?
O52 Yb2 C41 175.64(8) . . ?
O41 Yb2 C41 26.78(8) . . ?
O42 Yb2 C41 28.46(8) . . ?
O22 Yb2 Yb1 115.64(6) . 1_655 ?
O2 Yb2 Yb1 138.86(5) . 1_655 ?
O4 Yb2 Yb1 63.68(6) 2_665 1_655 ?
O24 Yb2 Yb1 63.14(5) 2_656 1_655 ?
O52 Yb2 Yb1 127.58(5) . 1_655 ?
O41 Yb2 Yb1 79.28(6) . 1_655 ?
O42 Yb2 Yb1 27.39(5) . 1_655 ?
C41 Yb2 Yb1 54.12(6) . 1_655 ?
O22 Yb2 Yb1 64.12(6) . . ?
O2 Yb2 Yb1 65.79(5) . . ?
O4 Yb2 Yb1 113.39(6) 2_665 . ?
O24 Yb2 Yb1 89.12(5) 2_656 . ?
O52 Yb2 Yb1 28.75(5) . . ?
O41 Yb2 Yb1 127.30(6) . . ?
O42 Yb2 Yb1 158.00(5) . . ?
C41 Yb2 Yb1 147.86(6) . . ?
Yb1 Yb2 Yb1 150.962(5) 1_655 . ?
C6 C1 C2 118.3(3) . . ?
C6 C1 C7 115.6(3) . . ?
C2 C1 C7 126.0(3) . . ?
C3 C2 C1 120.6(3) . . ?
C3 C2 C8 118.2(3) . . ?
C1 C2 C8 121.2(2) . . ?
C2 C3 C4 120.8(3) . . ?
C2 C3 H3 119.6 . . ?
C4 C3 H3 119.6 . . ?
C5 C4 C3 118.4(3) . . ?
C5 C4 C9 119.4(3) . . ?
C3 C4 C9 122.1(3) . . ?
C6 C5 C4 120.8(3) . . ?
C6 C5 H5 119.6 . . ?
C4 C5 H5 119.6 . . ?
C1 C6 C5 121.1(3) . . ?
C1 C6 H6 119.5 . . ?
C5 C6 H6 119.5 . . ?
O1 C7 O2 124.3(2) . . ?
O1 C7 C1 118.8(3) . . ?
O2 C7 C1 116.8(2) . . ?
C7 O1 Yb1 131.47(19) . . ?
C7 O2 Yb2 132.89(18) . . ?
F1 C8 F3 106.9(3) . . ?
F1 C8 F2 106.5(3) . . ?
F3 C8 F2 106.3(3) . . ?
F1 C8 C2 111.7(2) . . ?
F3 C8 C2 112.4(3) . . ?
F2 C8 C2 112.6(3) . . ?
C14 C9 C10 118.3(3) . . ?
C14 C9 C4 120.6(3) . . ?
C10 C9 C4 121.1(3) . . ?
C11 C10 C9 121.2(3) . . ?
C11 C10 H10 119.4 . . ?
C9 C10 H10 119.4 . . ?
C10 C11 C12 120.0(3) . . ?
C10 C11 C15 117.7(3) . . ?
C12 C11 C15 122.2(3) . . ?
C13 C12 C11 118.3(3) . . ?
C13 C12 C16 116.8(3) . . ?
C11 C12 C16 124.9(3) . . ?
C12 C13 C14 121.3(3) . . ?
C12 C13 H13 119.3 . . ?
C14 C13 H13 119.3 . . ?
C9 C14 C13 120.7(3) . . ?
C9 C14 H14 119.6 . . ?
C13 C14 H14 119.6 . . ?
F4 C15 F5 107.2(3) . . ?
F4 C15 F6 106.5(3) . . ?
F5 C15 F6 105.9(3) . . ?
F4 C15 C11 112.5(3) . . ?
F5 C15 C11 112.9(3) . . ?
F6 C15 C11 111.3(3) . . ?
O3 C16 O4 125.0(3) . . ?
O3 C16 C12 119.0(3) . . ?
O4 C16 C12 116.0(2) . . ?
C16 O3 Yb1 139.11(19) . 2_565 ?
C16 O4 Yb2 143.36(19) . 2_665 ?
C22A C21A C26A 119.5(8) . . ?
C22A C21A C27 124.7(6) . . ?
C26A C21A C27 115.6(7) . . ?
C21A C22A C23A 120.7(9) . . ?
C21A C22A C28A 122.3(10) . . ?
C23A C22A C28A 116.8(9) . . ?
C22A C23A C24A 120.4(8) . . ?
C22A C23A H23A 119.8 . . ?
C24A C23A H23A 119.8 . . ?
C25A C24A C23A 118.1(7) . . ?
C25A C24A C29A 119.9(5) . . ?
C23A C24A C29A 122.0(5) . . ?
C26A C25A C24A 121.2(11) . . ?
C26A C25A H25A 119.4 . . ?
C24A C25A H25A 119.4 . . ?
C25A C26A C21A 119.7(12) . . ?
C25A C26A H26A 120.1 . . ?
C21A C26A H26A 120.1 . . ?
F8A C28A F7A 106.7(7) . . ?
F8A C28A F9A 107.4(6) . . ?
F7A C28A F9A 105.8(6) . . ?
F8A C28A C22A 111.8(7) . . ?
F7A C28A C22A 111.7(7) . . ?
F9A C28A C22A 113.0(7) . . ?
C26B C21B C22B 117.2(10) . . ?
C26B C21B C27 116.9(8) . . ?
C22B C21B C27 125.9(6) . . ?
C23B C22B C21B 119.5(10) . . ?
C23B C22B C28B 118.3(10) . . ?
C21B C22B C28B 122.1(11) . . ?
C24B C23B C22B 121.8(9) . . ?
C24B C23B H23B 119.1 . . ?
C22B C23B H23B 119.1 . . ?
C23B C24B C25B 118.8(8) . . ?
C23B C24B C29B 122.1(5) . . ?
C25B C24B C29B 119.1(6) . . ?
C24B C25B C26B 119.8(13) . . ?
C24B C25B H25B 120.1 . . ?
C26B C25B H25B 120.1 . . ?
C21B C26B C25B 122.8(15) . . ?
C21B C26B H26B 118.6 . . ?
C25B C26B H26B 118.6 . . ?
F8B C28B F7B 106.2(7) . . ?
F8B C28B F9B 107.5(7) . . ?
F7B C28B F9B 106.4(8) . . ?
F8B C28B C22B 113.4(8) . . ?
F7B C28B C22B 110.8(8) . . ?
F9B C28B C22B 112.0(7) . . ?
O22 C27 O21 124.4(2) . . ?
O22 C27 C21A 119.2(3) . . ?
O21 C27 C21A 116.4(3) . . ?
O22 C27 C21B 119.2(3) . . ?
O21 C27 C21B 116.4(3) . . ?
C27 O21 Yb1 143.35(19) . . ?
C27 O22 Yb2 140.26(19) . . ?
C30A C29A C34A 118.8(5) . . ?
C30A C29A C24A 122.7(4) . . ?
C34A C29A C24A 118.3(4) . . ?
C29A C30A C31A 121.2(7) . . ?
C29A C30A H30A 119.4 . . ?
C31A C30A H30A 119.4 . . ?
C32A C31A C30A 120.8(8) . . ?
C32A C31A C35A 121.1(8) . . ?
C30A C31A C35A 118.0(8) . . ?
C31A C32A C33A 118.1(6) . . ?
C31A C32A C36 126.8(5) . . ?
C33A C32A C36 115.0(4) . . ?
C34A C33A C32A 121.0(6) . . ?
C34A C33A H33A 119.5 . . ?
C32A C33A H33A 119.5 . . ?
C33A C34A C29A 120.0(6) . . ?
C33A C34A H34A 120.0 . . ?
C29A C34A H34A 120.0 . . ?
F11A C35A F10A 107.2(6) . . ?
F11A C35A F12A 105.4(6) . . ?
F10A C35A F12A 105.6(6) . . ?
F11A C35A C31A 113.8(6) . . ?
F10A C35A C31A 113.2(7) . . ?
F12A C35A C31A 111.1(6) . . ?
C34B C29B C30B 117.4(10) . . ?
C34B C29B C24B 121.2(8) . . ?
C30B C29B C24B 121.3(7) . . ?
C31B C30B C29B 119.6(13) . . ?
C31B C30B H30B 120.2 . . ?
C29B C30B H30B 120.2 . . ?
C32B C31B C30B 120.0(15) . . ?
C32B C31B C35B 122.3(16) . . ?
C30B C31B C35B 117.7(15) . . ?
C33B C32B C31B 119.6(11) . . ?
C33B C32B C36 114.7(7) . . ?
C31B C32B C36 125.2(9) . . ?
C32B C33B C34B 119.8(14) . . ?
C32B C33B H33B 120.1 . . ?
C34B C33B H33B 120.1 . . ?
C29B C34B C33B 122.4(15) . . ?
C29B C34B H34B 118.8 . . ?
C33B C34B H34B 118.8 . . ?
F11B C35B F10B 110.3(12) . . ?
F11B C35B F12B 105.8(11) . . ?
F10B C35B F12B 105.5(11) . . ?
F11B C35B C31B 113.4(12) . . ?
F10B C35B C31B 111.2(12) . . ?
F12B C35B C31B 110.2(12) . . ?
O23 C36 O24 124.5(3) . . ?
O23 C36 C32B 116.6(3) . . ?
O24 C36 C32B 118.8(3) . . ?
O23 C36 C32A 116.6(3) . . ?
O24 C36 C32A 118.8(3) . . ?
C36 O23 Yb1 133.41(19) . 2_556 ?
C36 O24 Yb2 131.27(19) . 2_656 ?
C41 O41 Yb2 95.43(18) . . ?
O41 C41 O42 118.0(3) . . ?
O41 C41 C42 122.5(3) . . ?
O42 C41 C42 119.4(3) . . ?
O41 C41 Yb2 57.79(16) . . ?
O42 C41 Yb2 60.60(15) . . ?
C42 C41 Yb2 172.3(2) . . ?
C41 O42 Yb1 136.68(19) . 1_655 ?
C41 O42 Yb2 90.94(18) . . ?
Yb1 O42 Yb2 123.89(9) 1_655 . ?
C41 C42 H42A 109.5 . . ?
C41 C42 H42B 109.5 . . ?
H42A C42 H42B 109.5 . . ?
C41 C42 H42C 109.5 . . ?
H42A C42 H42C 109.5 . . ?
H42B C42 H42C 109.5 . . ?
C51 O51 Yb1 95.33(18) . . ?
O51 C51 O52 118.2(3) . . ?
O51 C51 C52 122.4(3) . . ?
O52 C51 C52 119.3(3) . . ?
O51 C51 Yb1 57.95(16) . . ?
O52 C51 Yb1 60.75(15) . . ?
C52 C51 Yb1 171.8(2) . . ?
C51 O52 Yb2 136.36(18) . . ?
C51 O52 Yb1 90.95(17) . . ?
Yb2 O52 Yb1 123.89(9) . . ?
C51 C52 H52A 109.5 . . ?
C51 C52 H52B 109.5 . . ?
H52A C52 H52B 109.5 . . ?
C51 C52 H52C 109.5 . . ?
H52A C52 H52C 109.5 . . ?
H52B C52 H52C 109.5 . . ?
O61A C61A N61A 127.6(13) . . ?
O61A C61A C62A 128.8(14) . . ?
N61A C61A C62A 103.3(12) . . ?
C61A N61A C64A 142.1(12) . . ?
C61A N61A C63A 121.7(12) . . ?
C64A N61A C63A 95.8(12) . . ?
C61A C62A H62A 109.5 . . ?
C61A C62A H62B 109.5 . . ?
H62A C62A H62B 109.5 . . ?
C61A C62A H62C 109.5 . . ?
H62A C62A H62C 109.5 . . ?
H62B C62A H62C 109.5 . . ?
N61A C63A H63A 109.5 . . ?
N61A C63A H63B 109.5 . . ?
H63A C63A H63B 109.5 . . ?
N61A C63A H63C 109.5 . . ?
H63A C63A H63C 109.5 . . ?
H63B C63A H63C 109.5 . . ?
N61A C64A H64A 109.5 . . ?
N61A C64A H64B 109.5 . . ?
H64A C64A H64B 109.5 . . ?
N61A C64A H64C 109.5 . . ?
H64A C64A H64C 109.5 . . ?
H64B C64A H64C 109.5 . . ?
O61B C61B N61B 125.1(14) . . ?
O61B C61B C62B 113.9(15) . . ?
N61B C61B C62B 120.9(13) . . ?
C61B N61B C64B 130.5(13) . . ?
C61B N61B C63B 110.5(14) . . ?
C64B N61B C63B 118.9(15) . . ?
C61B C62B H62D 109.5 . . ?
C61B C62B H62E 109.5 . . ?
H62D C62B H62E 109.5 . . ?
C61B C62B H62F 109.5 . . ?
H62D C62B H62F 109.5 . . ?
H62E C62B H62F 109.5 . . ?
N61B C63B H63D 109.5 . . ?
N61B C63B H63E 109.5 . . ?
H63D C63B H63E 109.5 . . ?
N61B C63B H63F 109.5 . . ?
H63D C63B H63F 109.5 . . ?
H63E C63B H63F 109.5 . . ?
N61B C64B H64D 109.5 . . ?
N61B C64B H64E 109.5 . . ?
H64D C64B H64E 109.5 . . ?
N61B C64B H64F 109.5 . . ?
H64D C64B H64F 109.5 . . ?
H64E C64B H64F 109.5 . . ?
C71A N71A C73A 125.5(12) . . ?
C71A N71A C74A 120.4(11) . . ?
C73A N71A C74A 114.1(10) . . ?
O71A C71A N71A 124.8(13) . . ?
O71A C71A H71A 117.6 . . ?
N71A C71A H71A 117.6 . . ?
N71A C73A H73D 109.5 . . ?
N71A C73A H73E 109.5 . . ?
H73D C73A H73E 109.5 . . ?
N71A C73A H73F 109.5 . . ?
H73D C73A H73F 109.5 . . ?
H73E C73A H73F 109.5 . . ?
N71A C74A H74A 109.5 . . ?
N71A C74A H74B 109.5 . . ?
H74A C74A H74B 109.5 . . ?
N71A C74A H74C 109.5 . . ?
H74A C74A H74C 109.5 . . ?
H74B C74A H74C 109.5 . . ?
C71B N71B C73B 122(2) . . ?
C71B N71B C74B 118(2) . . ?
C73B N71B C74B 117(2) . . ?
O71B C71B N71B 130(2) . . ?
O71B C71B H71B 114.8 . . ?
N71B C71B H71B 114.8 . . ?
N71B C73B H73A 109.5 . . ?
N71B C73B H73B 109.5 . . ?
H73A C73B H73B 109.5 . . ?
N71B C73B H73C 109.5 . . ?
H73A C73B H73C 109.5 . . ?
H73B C73B H73C 109.5 . . ?
N71B C74B H74D 109.5 . . ?
N71B C74B H74E 109.5 . . ?
H74D C74B H74E 109.5 . . ?
N71B C74B H74F 109.5 . . ?
H74D C74B H74F 109.5 . . ?
H74E C74B H74F 109.5 . . ?

loop_
_geom_bond_atom_site_label_1
_geom_bond_atom_site_label_2
_geom_bond_distance
_geom_bond_site_symmetry_2
_geom_bond_publ_flag
Yb1 O21 2.207(2) . ?
Yb1 O23 2.228(2) 2_556 ?
Yb1 O3 2.229(2) 2_565 ?
Yb1 O1 2.244(2) . ?
Yb1 O42 2.290(2) 1_455 ?
Yb1 O51 2.344(2) . ?
Yb1 O52 2.403(2) . ?
Yb1 C51 2.754(3) . ?
Yb2 O22 2.2107(19) . ?
Yb2 O2 2.220(2) . ?
Yb2 O4 2.224(2) 2_665 ?
Yb2 O24 2.251(2) 2_656 ?
Yb2 O52 2.296(2) . ?
Yb2 O41 2.333(2) . ?
Yb2 O42 2.392(2) . ?
Yb2 C41 2.745(3) . ?
C1 C6 1.391(4) . ?
C1 C2 1.399(4) . ?
C1 C7 1.503(4) . ?
C2 C3 1.393(4) . ?
C2 C8 1.510(4) . ?
C3 C4 1.396(4) . ?
C3 H3 0.9500 . ?
C4 C5 1.392(4) . ?
C4 C9 1.494(4) . ?
C5 C6 1.391(4) . ?
C5 H5 0.9500 . ?
C6 H6 0.9500 . ?
C7 O1 1.258(4) . ?
C7 O2 1.260(4) . ?
C8 F1 1.337(4) . ?
C8 F3 1.338(4) . ?
C8 F2 1.340(4) . ?
C9 C14 1.389(4) . ?
C9 C10 1.398(4) . ?
C10 C11 1.397(4) . ?
C10 H10 0.9500 . ?
C11 C12 1.406(4) . ?
C11 C15 1.509(4) . ?
C12 C13 1.389(4) . ?
C12 C16 1.512(4) . ?
C13 C14 1.392(4) . ?
C13 H13 0.9500 . ?
C14 H14 0.9500 . ?
C15 F4 1.338(5) . ?
C15 F5 1.339(5) . ?
C15 F6 1.346(4) . ?
C16 O3 1.249(4) . ?
C16 O4 1.263(4) . ?
C21A C22A 1.365(12) . ?
C21A C26A 1.432(16) . ?
C21A C27 1.508(4) . ?
C22A C23A 1.411(17) . ?
C22A C28A 1.506(13) . ?
C23A C24A 1.416(9) . ?
C23A H23A 0.9500 . ?
C24A C25A 1.406(13) . ?
C24A C29A 1.496(4) . ?
C25A C26A 1.39(2) . ?
C25A H25A 0.9500 . ?
C26A H26A 0.9500 . ?
C28A F8A 1.337(9) . ?
C28A F7A 1.346(8) . ?
C28A F9A 1.349(10) . ?
C21B C26B 1.368(19) . ?
C21B C22B 1.432(13) . ?
C21B C27 1.508(4) . ?
C22B C23B 1.393(19) . ?
C22B C28B 1.524(15) . ?
C23B C24B 1.376(11) . ?
C23B H23B 0.9500 . ?
C24B C25B 1.389(15) . ?
C24B C29B 1.496(4) . ?
C25B C26B 1.39(2) . ?
C25B H25B 0.9500 . ?
C26B H26B 0.9500 . ?
C28B F8B 1.336(10) . ?
C28B F7B 1.341(9) . ?
C28B F9B 1.342(11) . ?
C27 O22 1.250(4) . ?
C27 O21 1.263(4) . ?
C29A C30A 1.374(9) . ?
C29A C34A 1.411(9) . ?
C30A C31A 1.399(14) . ?
C30A H30A 0.9500 . ?
C31A C32A 1.390(10) . ?
C31A C35A 1.507(12) . ?
C32A C33A 1.406(8) . ?
C32A C36 1.510(4) . ?
C33A C34A 1.393(11) . ?
C33A H33A 0.9500 . ?
C34A H34A 0.9500 . ?
C35A F11A 1.334(7) . ?
C35A F10A 1.342(9) . ?
C35A F12A 1.368(9) . ?
C29B C34B 1.375(18) . ?
C29B C30B 1.439(16) . ?
C30B C31B 1.41(3) . ?
C30B H30B 0.9500 . ?
C31B C32B 1.396(19) . ?
C31B C35B 1.50(2) . ?
C32B C33B 1.381(17) . ?
C32B C36 1.510(4) . ?
C33B C34B 1.40(2) . ?
C33B H33B 0.9500 . ?
C34B H34B 0.9500 . ?
C35B F11B 1.276(14) . ?
C35B F10B 1.322(16) . ?
C35B F12B 1.397(17) . ?
C36 O23 1.255(4) . ?
C36 O24 1.257(3) . ?
O41 C41 1.242(4) . ?
C41 O42 1.308(4) . ?
C41 C42 1.494(4) . ?
C42 H42A 0.9800 . ?
C42 H42B 0.9800 . ?
C42 H42C 0.9800 . ?
O51 C51 1.244(4) . ?
C51 O52 1.306(4) . ?
C51 C52 1.488(4) . ?
C52 H52A 0.9800 . ?
C52 H52B 0.9800 . ?
C52 H52C 0.9800 . ?
O61A C61A 1.204(16) . ?
C61A N61A 1.298(17) . ?
C61A C62A 1.527(18) . ?
N61A C64A 1.361(16) . ?
N61A C63A 1.430(17) . ?
C62A H62A 0.9800 . ?
C62A H62B 0.9800 . ?
C62A H62C 0.9800 . ?
C63A H63A 0.9800 . ?
C63A H63B 0.9800 . ?
C63A H63C 0.9800 . ?
C64A H64A 0.9800 . ?
C64A H64B 0.9800 . ?
C64A H64C 0.9800 . ?
O61B C61B 1.205(18) . ?
C61B N61B 1.355(18) . ?
C61B C62B 1.436(17) . ?
N61B C64B 1.431(18) . ?
N61B C63B 1.57(2) . ?
C62B H62D 0.9800 . ?
C62B H62E 0.9800 . ?
C62B H62F 0.9800 . ?
C63B H63D 0.9800 . ?
C63B H63E 0.9800 . ?
C63B H63F 0.9800 . ?
C64B H64D 0.9800 . ?
C64B H64E 0.9800 . ?
C64B H64F 0.9800 . ?
N71A C71A 1.301(14) . ?
N71A C73A 1.408(16) . ?
N71A C74A 1.491(16) . ?
C71A O71A 1.182(12) . ?
C71A H71A 0.9500 . ?
C73A H73D 0.9800 . ?
C73A H73E 0.9800 . ?
C73A H73F 0.9800 . ?
C74A H74A 0.9800 . ?
C74A H74B 0.9800 . ?
C74A H74C 0.9800 . ?
N71B C71B 1.19(3) . ?
N71B C73B 1.39(4) . ?
N71B C74B 1.55(3) . ?
C71B O71B 1.168(18) . ?
C71B H71B 0.9500 . ?
C73B H73A 0.9800 . ?
C73B H73B 0.9800 . ?
C73B H73C 0.9800 . ?
C74B H74D 0.9800 . ?
C74B H74E 0.9800 . ?
C74B H74F 0.9800 . ?

loop_
_geom_torsion_atom_site_label_1
_geom_torsion_atom_site_label_2
_geom_torsion_atom_site_label_3
_geom_torsion_atom_site_label_4
_geom_torsion
_geom_torsion_site_symmetry_1
_geom_torsion_site_symmetry_2
_geom_torsion_site_symmetry_3
_geom_torsion_site_symmetry_4
_geom_torsion_publ_flag
C6 C1 C2 C3 0.3(5) . . . . ?
C7 C1 C2 C3 -176.2(3) . . . . ?
C6 C1 C2 C8 -178.4(3) . . . . ?
C7 C1 C2 C8 5.1(5) . . . . ?
C1 C2 C3 C4 0.8(5) . . . . ?
C8 C2 C3 C4 179.6(3) . . . . ?
C2 C3 C4 C5 -0.8(5) . . . . ?
C2 C3 C4 C9 -179.5(3) . . . . ?
C3 C4 C5 C6 -0.3(5) . . . . ?
C9 C4 C5 C6 178.5(3) . . . . ?
C2 C1 C6 C5 -1.4(5) . . . . ?
C7 C1 C6 C5 175.4(3) . . . . ?
C4 C5 C6 C1 1.4(6) . . . . ?
C6 C1 C7 O1 -126.3(3) . . . . ?
C2 C1 C7 O1 50.2(4) . . . . ?
C6 C1 C7 O2 49.1(4) . . . . ?
C2 C1 C7 O2 -134.3(3) . . . . ?
O2 C7 O1 Yb1 -68.8(4) . . . . ?
C1 C7 O1 Yb1 106.2(3) . . . . ?
O1 C7 O2 Yb2 51.6(4) . . . . ?
C1 C7 O2 Yb2 -123.5(2) . . . . ?
C3 C2 C8 F1 -20.6(5) . . . . ?
C1 C2 C8 F1 158.2(3) . . . . ?
C3 C2 C8 F3 -140.7(3) . . . . ?
C1 C2 C8 F3 38.1(4) . . . . ?
C3 C2 C8 F2 99.3(3) . . . . ?
C1 C2 C8 F2 -81.9(4) . . . . ?
C5 C4 C9 C14 23.7(5) . . . . ?
C3 C4 C9 C14 -157.6(3) . . . . ?
C5 C4 C9 C10 -153.5(3) . . . . ?
C3 C4 C9 C10 25.3(5) . . . . ?
C14 C9 C10 C11 -1.0(5) . . . . ?
C4 C9 C10 C11 176.2(3) . . . . ?
C9 C10 C11 C12 -2.0(5) . . . . ?
C9 C10 C11 C15 -178.2(3) . . . . ?
C10 C11 C12 C13 2.6(5) . . . . ?
C15 C11 C12 C13 178.7(3) . . . . ?
C10 C11 C12 C16 -178.1(3) . . . . ?
C15 C11 C12 C16 -2.0(5) . . . . ?
C11 C12 C13 C14 -0.4(5) . . . . ?
C16 C12 C13 C14 -179.7(3) . . . . ?
C10 C9 C14 C13 3.3(5) . . . . ?
C4 C9 C14 C13 -173.9(3) . . . . ?
C12 C13 C14 C9 -2.7(5) . . . . ?
C10 C11 C15 F4 132.3(3) . . . . ?
C12 C11 C15 F4 -43.9(5) . . . . ?
C10 C11 C15 F5 -106.2(4) . . . . ?
C12 C11 C15 F5 77.6(4) . . . . ?
C10 C11 C15 F6 12.8(5) . . . . ?
C12 C11 C15 F6 -163.4(3) . . . . ?
C13 C12 C16 O3 139.1(3) . . . . ?
C11 C12 C16 O3 -40.2(4) . . . . ?
C13 C12 C16 O4 -39.8(4) . . . . ?
C11 C12 C16 O4 140.9(3) . . . . ?
O4 C16 O3 Yb1 25.9(5) . . . 2_565 ?
C12 C16 O3 Yb1 -152.9(2) . . . 2_565 ?
O3 C16 O4 Yb2 -1.5(5) . . . 2_665 ?
C12 C16 O4 Yb2 177.3(2) . . . 2_665 ?
C26A C21A C22A C23A -5.6(10) . . . . ?
C27 C21A C22A C23A 178.3(5) . . . . ?
C26A C21A C22A C28A 179.3(7) . . . . ?
C27 C21A C22A C28A 3.1(10) . . . . ?
C21A C22A C23A C24A 2.7(11) . . . . ?
C28A C22A C23A C24A 178.1(6) . . . . ?
C22A C23A C24A C25A 2.3(9) . . . . ?
C22A C23A C24A C29A -177.3(6) . . . . ?
C23A C24A C25A C26A -4.5(9) . . . . ?
C29A C24A C25A C26A 175.2(6) . . . . ?
C24A C25A C26A C21A 1.7(11) . . . . ?
C22A C21A C26A C25A 3.5(10) . . . . ?
C27 C21A C26A C25A 179.9(6) . . . . ?
C21A C22A C28A F8A 41.4(11) . . . . ?
C23A C22A C28A F8A -134.0(7) . . . . ?
C21A C22A C28A F7A 160.9(7) . . . . ?
C23A C22A C28A F7A -14.4(11) . . . . ?
C21A C22A C28A F9A -79.9(9) . . . . ?
C23A C22A C28A F9A 104.8(8) . . . . ?
C26B C21B C22B C23B 2.2(12) . . . . ?
C27 C21B C22B C23B -176.9(6) . . . . ?
C26B C21B C22B C28B -174.8(8) . . . . ?
C27 C21B C22B C28B 6.2(12) . . . . ?
C21B C22B C23B C24B -3.3(13) . . . . ?
C28B C22B C23B C24B 173.7(8) . . . . ?
C22B C23B C24B C25B 2.1(11) . . . . ?
C22B C23B C24B C29B -174.8(7) . . . . ?
C23B C24B C25B C26B 0.1(10) . . . . ?
C29B C24B C25B C26B 177.2(6) . . . . ?
C22B C21B C26B C25B 0.0(11) . . . . ?
C27 C21B C26B C25B 179.2(7) . . . . ?
C24B C25B C26B C21B -1.2(12) . . . . ?
C23B C22B C28B F8B -131.4(9) . . . . ?
C21B C22B C28B F8B 45.6(12) . . . . ?
C23B C22B C28B F7B -12.0(13) . . . . ?
C21B C22B C28B F7B 165.0(8) . . . . ?
C23B C22B C28B F9B 106.7(10) . . . . ?
C21B C22B C28B F9B -76.3(10) . . . . ?
C22A C21A C27 O22 42.1(6) . . . . ?
C26A C21A C27 O22 -134.2(5) . . . . ?
C22A C21A C27 O21 -139.3(5) . . . . ?
C26A C21A C27 O21 44.4(5) . . . . ?
C26B C21B C27 O22 -156.1(5) . . . . ?
C22B C21B C27 O22 22.9(7) . . . . ?
C26B C21B C27 O21 22.5(6) . . . . ?
C22B C21B C27 O21 -158.5(6) . . . . ?
O22 C27 O21 Yb1 5.5(6) . . . . ?
C21A C27 O21 Yb1 -173.0(2) . . . . ?
C21B C27 O21 Yb1 -173.0(2) . . . . ?
O21 C27 O22 Yb2 -29.4(5) . . . . ?
C21A C27 O22 Yb2 149.1(2) . . . . ?
C21B C27 O22 Yb2 149.1(2) . . . . ?
C25A C24A C29A C30A 156.1(5) . . . . ?
C23A C24A C29A C30A -24.3(6) . . . . ?
C25A C24A C29A C34A -28.9(6) . . . . ?
C23A C24A C29A C34A 150.8(5) . . . . ?
C34A C29A C30A C31A 1.0(8) . . . . ?
C24A C29A C30A C31A 176.0(5) . . . . ?
C29A C30A C31A C32A 0.7(9) . . . . ?
C29A C30A C31A C35A -178.6(5) . . . . ?
C30A C31A C32A C33A -3.2(8) . . . . ?
C35A C31A C32A C33A 176.1(6) . . . . ?
C30A C31A C32A C36 177.5(4) . . . . ?
C35A C31A C32A C36 -3.2(9) . . . . ?
C31A C32A C33A C34A 4.1(8) . . . . ?
C36 C32A C33A C34A -176.5(5) . . . . ?
C32A C33A C34A C29A -2.6(9) . . . . ?
C30A C29A C34A C33A 0.0(8) . . . . ?
C24A C29A C34A C33A -175.3(5) . . . . ?
C32A C31A C35A F11A -159.4(6) . . . . ?
C30A C31A C35A F11A 19.9(10) . . . . ?
C32A C31A C35A F10A -36.7(9) . . . . ?
C30A C31A C35A F10A 142.6(6) . . . . ?
C32A C31A C35A F12A 81.8(8) . . . . ?
C30A C31A C35A F12A -98.9(7) . . . . ?
C23B C24B C29B C34B -161.1(8) . . . . ?
C25B C24B C29B C34B 21.9(8) . . . . ?
C23B C24B C29B C30B 16.2(9) . . . . ?
C25B C24B C29B C30B -160.8(8) . . . . ?
C34B C29B C30B C31B -4.5(16) . . . . ?
C24B C29B C30B C31B 178.1(11) . . . . ?
C29B C30B C31B C32B -4(2) . . . . ?
C29B C30B C31B C35B 177.0(12) . . . . ?
C30B C31B C32B C33B 11.2(19) . . . . ?
C35B C31B C32B C33B -170.2(12) . . . . ?
C30B C31B C32B C36 -177.9(10) . . . . ?
C35B C31B C32B C36 0.7(19) . . . . ?
C31B C32B C33B C34B -9.0(15) . . . . ?
C36 C32B C33B C34B 179.2(9) . . . . ?
C30B C29B C34B C33B 6.9(15) . . . . ?
C24B C29B C34B C33B -175.7(9) . . . . ?
C32B C33B C34B C29B -0.2(17) . . . . ?
C32B C31B C35B F11B -157.2(13) . . . . ?
C30B C31B C35B F11B 21(2) . . . . ?
C32B C31B C35B F10B -32.3(19) . . . . ?
C30B C31B C35B F10B 146.4(14) . . . . ?
C32B C31B C35B F12B 84.4(17) . . . . ?
C30B C31B C35B F12B -97.0(16) . . . . ?
C33B C32B C36 O23 -73.6(7) . . . . ?
C31B C32B C36 O23 115.1(9) . . . . ?
C33B C32B C36 O24 102.0(6) . . . . ?
C31B C32B C36 O24 -69.3(10) . . . . ?
C31A C32A C36 O23 132.6(5) . . . . ?
C33A C32A C36 O23 -46.7(5) . . . . ?
C31A C32A C36 O24 -51.7(5) . . . . ?
C33A C32A C36 O24 128.9(4) . . . . ?
O24 C36 O23 Yb1 -49.2(4) . . . 2_556 ?
C32B C36 O23 Yb1 126.1(2) . . . 2_556 ?
C32A C36 O23 Yb1 126.1(2) . . . 2_556 ?
O23 C36 O24 Yb2 67.7(4) . . . 2_656 ?
C32B C36 O24 Yb2 -107.5(3) . . . 2_656 ?
C32A C36 O24 Yb2 -107.5(3) . . . 2_656 ?
Yb2 O41 C41 O42 7.3(3) . . . . ?
Yb2 O41 C41 C42 -170.9(2) . . . . ?
O41 C41 O42 Yb1 139.0(2) . . . 1_655 ?
C42 C41 O42 Yb1 -42.7(4) . . . 1_655 ?
Yb2 C41 O42 Yb1 146.1(2) . . . 1_655 ?
O41 C41 O42 Yb2 -7.1(3) . . . . ?
C42 C41 O42 Yb2 171.2(2) . . . . ?
Yb1 O51 C51 O52 7.9(3) . . . . ?
Yb1 O51 C51 C52 -170.3(3) . . . . ?
O51 C51 O52 Yb2 138.0(2) . . . . ?
C52 C51 O52 Yb2 -43.7(4) . . . . ?
Yb1 C51 O52 Yb2 145.6(2) . . . . ?
O51 C51 O52 Yb1 -7.7(3) . . . . ?
C52 C51 O52 Yb1 170.6(3) . . . . ?
O61A C61A N61A C64A 178.0(17) . . . . ?
C62A C61A N61A C64A -8(2) . . . . ?
O61A C61A N61A C63A 8(2) . . . . ?
C62A C61A N61A C63A -178.6(12) . . . . ?
O61B C61B N61B C64B -168.6(15) . . . . ?
C62B C61B N61B C64B 8(2) . . . . ?
O61B C61B N61B C63B 6.8(19) . . . . ?
C62B C61B N61B C63B -176.6(15) . . . . ?
C73A N71A C71A O71A -172.2(13) . . . . ?
C74A N71A C71A O71A 5(2) . . . . ?
C73B N71B C71B O71B 173(2) . . . . ?
C74B N71B C71B O71B 9(4) . . . . ?
